data_7202591
loop_
_publ_author_name
'Jonna Jokiniemi'
'Eija Vuokila-Laine'
'Sirpa Per\"aniemi'
'Jouko J. Veps\"al\"ainen'
'Markku Ahlgr\'en'

_publ_section_title
;
 Structural study of metal complexes of bisphosphonate amide ester:
 copper, magnesium, zinc and cadmium complexes of
 (dichloromethylene)bisphosphonic acid P-piperidinium-P?-methyl ester
;
_journal_issue 2
_journal_name_full CrystEngComm
_journal_page_first 158
_journal_paper_doi 10.1039/b616077h
_journal_volume 9
_journal_year 2007
_chemical_absolute_configuration unk
_chemical_formula_moiety 'C7 H19 Cd Cl2 N O8 P2, H2 O'
_chemical_formula_sum 'C7 H21 Cd Cl2 N O9 P2'
_chemical_formula_weight 508.49
_chemical_name_systematic
;
?
;
_space_group_IT_number 4
_symmetry_cell_setting monoclinic
_symmetry_space_group_name_Hall 'P 2yb'
_symmetry_space_group_name_H-M 'P 1 21 1'
_atom_sites_solution_hydrogens geom
_atom_sites_solution_primary direct
_atom_sites_solution_secondary difmap
_audit_creation_method SHELXL-97
_cell_angle_alpha 90.00
_cell_angle_beta 103.107(1)
_cell_angle_gamma 90.00
_cell_formula_units_Z 2
_cell_length_a 9.1901(2)
_cell_length_b 5.9097(1)
_cell_length_c 16.0130(3)
_cell_measurement_temperature 150(2)
_cell_measurement_theta_max 27.87
_cell_measurement_theta_min 3.05
_cell_volume 847.02(3)
_computing_cell_refinement 'Denzo/Scalepack (Otwinowski & Minor, 1997)'
_computing_data_collection 'Collect (Nonius BV, 1997-2000)'
_computing_data_reduction 'Denzo/Scalepack (Otwinowski & Minor, 1997)'
_computing_molecular_graphics 'XP in SHELXTL v.5.1 (Bruker AXS, 1998)'
_computing_publication_material 'SHELXL-97 (Sheldrick, 1997)'
_computing_structure_refinement 'SHELXL-97 (Sheldrick, 1997)'
_computing_structure_solution 'SHELXS-97 (Sheldrick, 1990)'
_diffrn_ambient_temperature 150(2)
_diffrn_measured_fraction_theta_full 0.993
_diffrn_measured_fraction_theta_max 0.993
_diffrn_measurement_device_type 'Nonius KappaCCD'
_diffrn_measurement_method CCD
_diffrn_radiation_monochromator graphite
_diffrn_radiation_source 'fine-focus sealed tube'
_diffrn_radiation_type MoK\a
_diffrn_radiation_wavelength 0.71073
_diffrn_reflns_av_R_equivalents 0.0315
_diffrn_reflns_av_sigmaI/netI 0.0386
_diffrn_reflns_limit_h_max 12
_diffrn_reflns_limit_h_min -12
_diffrn_reflns_limit_k_max 7
_diffrn_reflns_limit_k_min -7
_diffrn_reflns_limit_l_max 21
_diffrn_reflns_limit_l_min -21
_diffrn_reflns_number 12952
_diffrn_reflns_theta_full 27.87
_diffrn_reflns_theta_max 27.87
_diffrn_reflns_theta_min 3.05
_diffrn_standards_number 0
_exptl_absorpt_coefficient_mu 1.833
_exptl_absorpt_correction_T_max 0.7571
_exptl_absorpt_correction_T_min 0.6826
_exptl_absorpt_correction_type multi-scan
_exptl_absorpt_process_details 'XPREP in SHELXTL v.5.1 (Bruker AXS, 1998)'
_exptl_crystal_colour colourless
_exptl_crystal_density_diffrn 1.994
_exptl_crystal_density_method 'not measured'
_exptl_crystal_description block
_exptl_crystal_F_000 508
_exptl_crystal_size_max 0.15
_exptl_crystal_size_mid 0.15
_exptl_crystal_size_min 0.15
_refine_diff_density_max 0.387
_refine_diff_density_min -0.437
_refine_diff_density_rms 0.077
_refine_ls_abs_structure_details 'Flack H D (1983), Acta Cryst. A39, 876-881'
_refine_ls_abs_structure_Flack 0.187(16)
_refine_ls_extinction_coef 0.0055(7)
_refine_ls_extinction_expression Fc^*^=kFc[1+0.001xFc^2^\l^3^/sin(2\q)]^-1/4^
_refine_ls_extinction_method SHELXL
_refine_ls_goodness_of_fit_ref 1.055
_refine_ls_hydrogen_treatment constr
_refine_ls_matrix_type full
_refine_ls_number_parameters 201
_refine_ls_number_reflns 4020
_refine_ls_number_restraints 1
_refine_ls_restrained_S_all 1.055
_refine_ls_R_factor_all 0.0247
_refine_ls_R_factor_gt 0.0224
_refine_ls_shift/su_max 0.001
_refine_ls_shift/su_mean 0.000
_refine_ls_structure_factor_coef Fsqd
_refine_ls_weighting_details 'calc w=1/[\s^2^(Fo^2^)+(0.0100P)^2^+0.5000P] where P=(Fo^2^+2Fc^2^)/3'
_refine_ls_weighting_scheme calc
_refine_ls_wR_factor_gt 0.0479
_refine_ls_wR_factor_ref 0.0487
_reflns_number_gt 3857
_reflns_number_total 4020
_reflns_threshold_expression >2sigma(I)
_cod_data_source_file b616077h.txt
_cod_data_source_block Structure(4)
_cod_original_sg_symbol_H-M 'P 21'
_cod_database_code 7202591

loop_
_symmetry_equiv_pos_as_xyz
'x, y, z'
'-x, y+1/2, -z'

loop_
_atom_site_label
_atom_site_type_symbol
_atom_site_fract_x
_atom_site_fract_y
_atom_site_fract_z
_atom_site_U_iso_or_equiv
_atom_site_adp_type
_atom_site_occupancy
_atom_site_symmetry_multiplicity
_atom_site_calc_flag
_atom_site_refinement_flags
_atom_site_disorder_assembly
_atom_site_disorder_group
Cd1 Cd 0.165106(18) 0.15000(3) 0.378806(10) 0.01182(6) Uani 1 1 d . . .
Cl1 Cl -0.08540(7) 0.27970(10) 0.16863(4) 0.01467(13) Uani 1 1 d . . .
Cl2 Cl -0.19399(7) 0.74189(11) 0.15540(4) 0.01569(13) Uani 1 1 d . . .
P1 P -0.15370(7) 0.49460(11) 0.32000(4) 0.01037(14) Uani 1 1 d . . .
P2 P 0.12244(6) 0.64352(15) 0.24785(3) 0.00954(12) Uani 1 1 d . . .
O1 O 0.1038(2) -0.1484(3) 0.46160(12) 0.0160(4) Uani 1 1 d . . .
H1A H 0.0210 -0.2135 0.4407 0.024 Uiso 1 1 d R . .
H1B H 0.1055 -0.1168 0.5136 0.024 Uiso 1 1 d R . .
O2 O 0.4109(2) 0.0602(4) 0.42340(13) 0.0194(4) Uani 1 1 d . . .
H2A H 0.4315 -0.0797 0.4216 0.029 Uiso 1 1 d R . .
H2B H 0.4469 0.0983 0.4751 0.029 Uiso 1 1 d R . .
O3 O 0.2415(2) 0.3966(3) 0.49578(12) 0.0153(4) Uani 1 1 d . . .
H3A H 0.2360 0.3408 0.5439 0.023 Uiso 1 1 d R . .
H3B H 0.2002 0.5261 0.4915 0.023 Uiso 1 1 d R . .
O4 O 0.4879(2) 0.6237(4) 0.39441(12) 0.0188(4) Uani 1 1 d . . .
H4A H 0.5568 0.5688 0.3730 0.028 Uiso 1 1 d R . .
H4B H 0.4056 0.5670 0.3675 0.028 Uiso 1 1 d R . .
O11 O -0.0645(2) 0.3082(3) 0.37142(12) 0.0130(4) Uani 1 1 d . . .
O12 O -0.1587(2) 0.7160(3) 0.36308(13) 0.0158(4) Uani 1 1 d . . .
O13 O -0.3214(2) 0.4159(3) 0.28581(13) 0.0142(4) Uani 1 1 d . . .
O21 O 0.2070(2) 0.4675(3) 0.30748(12) 0.0126(4) Uani 1 1 d . . .
O22 O 0.1205(2) 0.8816(3) 0.27808(12) 0.0136(4) Uani 1 1 d . . .
N2 N 0.1790(2) 0.6353(5) 0.15821(13) 0.0139(4) Uani 1 1 d . . .
C1 C -0.0774(3) 0.5436(4) 0.22431(16) 0.0116(5) Uani 1 1 d . . .
C13 C -0.3653(3) 0.1796(5) 0.2726(2) 0.0221(6) Uani 1 1 d . . .
H13A H -0.3928 0.1473 0.2109 0.033 Uiso 1 1 calc R . .
H13B H -0.4510 0.1499 0.2979 0.033 Uiso 1 1 calc R . .
H13C H -0.2815 0.0825 0.2999 0.033 Uiso 1 1 calc R . .
C21 C 0.2472(3) 0.4330(5) 0.1296(2) 0.0166(6) Uani 1 1 d . . .
H21A H 0.1789 0.3681 0.0784 0.020 Uiso 1 1 calc R . .
H21B H 0.2645 0.3173 0.1755 0.020 Uiso 1 1 calc R . .
C22 C 0.3949(3) 0.4966(5) 0.10797(19) 0.0189(6) Uani 1 1 d . . .
H22A H 0.4654 0.5513 0.1603 0.023 Uiso 1 1 calc R . .
H22B H 0.4392 0.3614 0.0870 0.023 Uiso 1 1 calc R . .
C23 C 0.3715(3) 0.6800(6) 0.03981(18) 0.0209(7) Uani 1 1 d . . .
H23A H 0.3106 0.6196 -0.0146 0.025 Uiso 1 1 calc R . .
H23B H 0.4693 0.7275 0.0296 0.025 Uiso 1 1 calc R . .
C24 C 0.2931(4) 0.8831(5) 0.0680(2) 0.0209(6) Uani 1 1 d . . .
H24A H 0.2697 0.9942 0.0206 0.025 Uiso 1 1 calc R . .
H24B H 0.3608 0.9570 0.1174 0.025 Uiso 1 1 calc R . .
C25 C 0.1495(3) 0.8142(5) 0.09334(18) 0.0172(6) Uani 1 1 d . . .
H25A H 0.1060 0.9472 0.1164 0.021 Uiso 1 1 calc R . .
H25B H 0.0762 0.7597 0.0421 0.021 Uiso 1 1 calc R . .

loop_
_atom_site_aniso_label
_atom_site_aniso_U_11
_atom_site_aniso_U_22
_atom_site_aniso_U_33
_atom_site_aniso_U_23
_atom_site_aniso_U_13
_atom_site_aniso_U_12
Cd1 0.01224(9) 0.01047(9) 0.01268(9) -0.00013(9) 0.00267(6) 0.00054(8)
Cl1 0.0170(3) 0.0111(3) 0.0158(3) -0.0043(2) 0.0033(2) -0.0008(2)
Cl2 0.0160(3) 0.0140(3) 0.0150(3) 0.0030(3) -0.0008(2) 0.0028(3)
P1 0.0091(3) 0.0117(3) 0.0102(3) -0.0001(3) 0.0020(3) 0.0004(3)
P2 0.0104(3) 0.0093(3) 0.0088(2) -0.0001(3) 0.0021(2) -0.0004(3)
O1 0.0187(10) 0.0169(10) 0.0128(9) -0.0010(8) 0.0041(8) -0.0032(8)
O2 0.0142(10) 0.0181(9) 0.0247(11) -0.0041(8) 0.0019(8) 0.0029(8)
O3 0.0189(11) 0.0140(9) 0.0129(9) 0.0003(8) 0.0036(8) 0.0019(8)
O4 0.0127(8) 0.0204(12) 0.0229(9) -0.0054(10) 0.0031(7) -0.0019(9)
O11 0.0087(9) 0.0179(9) 0.0112(8) 0.0035(8) -0.0001(7) 0.0026(7)
O12 0.0180(10) 0.0140(10) 0.0155(9) -0.0023(7) 0.0043(8) 0.0020(7)
O13 0.0105(9) 0.0145(9) 0.0178(9) 0.0006(8) 0.0034(8) -0.0018(7)
O21 0.0117(9) 0.0123(9) 0.0134(9) 0.0045(8) 0.0018(8) -0.0003(7)
O22 0.0153(10) 0.0119(9) 0.0130(9) -0.0031(8) 0.0021(8) -0.0023(8)
N2 0.0179(10) 0.0103(10) 0.0155(9) 0.0034(11) 0.0080(8) 0.0032(11)
C1 0.0129(12) 0.0105(12) 0.0099(12) -0.0014(10) -0.0004(10) -0.0003(10)
C13 0.0180(13) 0.0154(16) 0.0316(14) 0.0017(13) 0.0029(11) -0.0041(12)
C21 0.0203(15) 0.0107(12) 0.0220(15) -0.0024(11) 0.0117(12) 0.0019(11)
C22 0.0170(14) 0.0219(14) 0.0198(14) 0.0020(12) 0.0081(12) 0.0050(12)
C23 0.0228(13) 0.0231(18) 0.0211(13) 0.0041(13) 0.0135(11) 0.0018(13)
C24 0.0282(17) 0.0176(14) 0.0193(14) 0.0060(12) 0.0102(13) -0.0009(12)
C25 0.0235(15) 0.0171(13) 0.0118(13) 0.0045(11) 0.0058(12) 0.0055(11)

loop_
_atom_type_symbol
_atom_type_description
_atom_type_scat_dispersion_real
_atom_type_scat_dispersion_imag
_atom_type_scat_source
C C 0.0033 0.0016 'International Tables Vol C Tables 4.2.6.8 and 6.1.1.4'
H H 0.0000 0.0000 'International Tables Vol C Tables 4.2.6.8 and 6.1.1.4'
O O 0.0106 0.0060 'International Tables Vol C Tables 4.2.6.8 and 6.1.1.4'
P P 0.1023 0.0942 'International Tables Vol C Tables 4.2.6.8 and 6.1.1.4'
Cl Cl 0.1484 0.1585 'International Tables Vol C Tables 4.2.6.8 and 6.1.1.4'
Cd Cd -0.8075 1.2024 'International Tables Vol C Tables 4.2.6.8 and 6.1.1.4'
N N 0.0061 0.0033 'International Tables Vol C Tables 4.2.6.8 and 6.1.1.4'

loop_
_geom_angle_atom_site_label_1
_geom_angle_atom_site_label_2
_geom_angle_atom_site_label_3
_geom_angle
_geom_angle_site_symmetry_1
_geom_angle_site_symmetry_3
_geom_angle_publ_flag
O22 Cd1 O2 93.88(7) 1_545 . ?
O22 Cd1 O21 104.34(7) 1_545 . ?
O2 Cd1 O21 94.66(7) . . ?
O22 Cd1 O11 103.71(7) 1_545 . ?
O2 Cd1 O11 162.16(7) . . ?
O21 Cd1 O11 84.03(7) . . ?
O22 Cd1 O1 81.15(7) 1_545 . ?
O2 Cd1 O1 89.77(7) . . ?
O21 Cd1 O1 172.66(7) . . ?
O11 Cd1 O1 89.96(7) . . ?
O22 Cd1 O3 171.29(7) 1_545 . ?
O2 Cd1 O3 78.38(7) . . ?
O21 Cd1 O3 80.49(7) . . ?
O11 Cd1 O3 83.86(7) . . ?
O1 Cd1 O3 94.71(7) . . ?
O12 P1 O11 117.53(11) . . ?
O12 P1 O13 106.79(11) . . ?
O11 P1 O13 109.96(11) . . ?
O12 P1 C1 107.75(12) . . ?
O11 P1 C1 107.90(12) . . ?
O13 P1 C1 106.38(11) . . ?
O22 P2 O21 119.32(12) . . ?
O22 P2 N2 110.07(14) . . ?
O21 P2 N2 108.40(12) . . ?
O22 P2 C1 106.14(12) . . ?
O21 P2 C1 104.50(12) . . ?
N2 P2 C1 107.74(11) . . ?
Cd1 O1 H1A 115.2 . . ?
Cd1 O1 H1B 115.7 . . ?
H1A O1 H1B 107.5 . . ?
Cd1 O2 H2A 115.5 . . ?
Cd1 O2 H2B 112.6 . . ?
H2A O2 H2B 104.5 . . ?
Cd1 O3 H3A 114.5 . . ?
Cd1 O3 H3B 116.5 . . ?
H3A O3 H3B 107.8 . . ?
H4A O4 H4B 107.7 . . ?
P1 O11 Cd1 135.27(11) . . ?
C13 O13 P1 123.20(17) . . ?
P2 O21 Cd1 140.15(12) . . ?
P2 O22 Cd1 153.14(12) . 1_565 ?
C25 N2 C21 112.9(2) . . ?
C25 N2 P2 123.9(2) . . ?
C21 N2 P2 122.7(2) . . ?
Cl2 C1 Cl1 108.19(13) . . ?
Cl2 C1 P1 109.12(14) . . ?
Cl1 C1 P1 107.22(14) . . ?
Cl2 C1 P2 109.78(14) . . ?
Cl1 C1 P2 107.50(14) . . ?
P1 C1 P2 114.79(13) . . ?
O13 C13 H13A 109.5 . . ?
O13 C13 H13B 109.5 . . ?
H13A C13 H13B 109.5 . . ?
O13 C13 H13C 109.5 . . ?
H13A C13 H13C 109.5 . . ?
H13B C13 H13C 109.5 . . ?
N2 C21 C22 109.6(2) . . ?
N2 C21 H21A 109.8 . . ?
C22 C21 H21A 109.8 . . ?
N2 C21 H21B 109.8 . . ?
C22 C21 H21B 109.8 . . ?
H21A C21 H21B 108.2 . . ?
C23 C22 C21 110.6(2) . . ?
C23 C22 H22A 109.5 . . ?
C21 C22 H22A 109.5 . . ?
C23 C22 H22B 109.5 . . ?
C21 C22 H22B 109.5 . . ?
H22A C22 H22B 108.1 . . ?
C22 C23 C24 110.4(2) . . ?
C22 C23 H23A 109.6 . . ?
C24 C23 H23A 109.6 . . ?
C22 C23 H23B 109.6 . . ?
C24 C23 H23B 109.6 . . ?
H23A C23 H23B 108.1 . . ?
C23 C24 C25 111.5(2) . . ?
C23 C24 H24A 109.3 . . ?
C25 C24 H24A 109.3 . . ?
C23 C24 H24B 109.3 . . ?
C25 C24 H24B 109.3 . . ?
H24A C24 H24B 108.0 . . ?
N2 C25 C24 110.5(2) . . ?
N2 C25 H25A 109.6 . . ?
C24 C25 H25A 109.6 . . ?
N2 C25 H25B 109.6 . . ?
C24 C25 H25B 109.6 . . ?
H25A C25 H25B 108.1 . . ?

loop_
_geom_bond_atom_site_label_1
_geom_bond_atom_site_label_2
_geom_bond_distance
_geom_bond_site_symmetry_2
_geom_bond_publ_flag
Cd1 O22 2.2328(18) 1_545 ?
Cd1 O2 2.272(2) . ?
Cd1 O21 2.2744(19) . ?
Cd1 O11 2.2866(19) . ?
Cd1 O1 2.350(2) . ?
Cd1 O3 2.3512(19) . ?
Cl1 C1 1.790(3) . ?
Cl2 C1 1.789(3) . ?
P1 O12 1.485(2) . ?
P1 O11 1.5023(19) . ?
P1 O13 1.584(2) . ?
P1 C1 1.847(3) . ?
P2 O22 1.489(2) . ?
P2 O21 1.504(2) . ?
P2 N2 1.634(2) . ?
P2 C1 1.884(3) . ?
O1 H1A 0.8500 . ?
O1 H1B 0.8500 . ?
O2 H2A 0.8500 . ?
O2 H2B 0.8500 . ?
O3 H3A 0.8500 . ?
O3 H3B 0.8500 . ?
O4 H4A 0.8500 . ?
O4 H4B 0.8500 . ?
O13 C13 1.456(4) . ?
O22 Cd1 2.2329(18) 1_565 ?
N2 C25 1.464(3) . ?
N2 C21 1.471(4) . ?
C13 H13A 0.9800 . ?
C13 H13B 0.9800 . ?
C13 H13C 0.9800 . ?
C21 C22 1.522(4) . ?
C21 H21A 0.9900 . ?
C21 H21B 0.9900 . ?
C22 C23 1.519(4) . ?
C22 H22A 0.9900 . ?
C22 H22B 0.9900 . ?
C23 C24 1.520(4) . ?
C23 H23A 0.9900 . ?
C23 H23B 0.9900 . ?
C24 C25 1.521(4) . ?
C24 H24A 0.9900 . ?
C24 H24B 0.9900 . ?
C25 H25A 0.9900 . ?
C25 H25B 0.9900 . ?

loop_
_geom_hbond_atom_site_label_D
_geom_hbond_atom_site_label_H
_geom_hbond_atom_site_label_A
_geom_hbond_distance_DH
_geom_hbond_distance_HA
_geom_hbond_distance_DA
_geom_hbond_angle_DHA
_geom_hbond_site_symmetry_A
O1 H1A O12 0.85 1.88 2.688(3) 159.4 1_545
O1 H1B O11 0.85 2.01 2.790(3) 152.0 2_546
O2 H2A O4 0.85 1.91 2.742(3) 167.5 1_545
O2 H2B O4 0.85 2.04 2.879(3) 167.1 2_646
O3 H3A O12 0.85 1.94 2.758(3) 162.3 2_546
O3 H3B O1 0.85 2.13 2.970(3) 171.2 1_565
O4 H4A O13 0.85 2.17 2.997(3) 163.1 1_655
O4 H4B O21 0.85 1.95 2.797(3) 173.9 .
